data_1573541
loop_
_publ_author_name
'Zhang, Yan'
'Apostol, Petru'
'Rambabu, Darsi'
'Guo, Xiaolong'
'Liu, Xuelian'
'Lin, Xiaodong'
'Xie, Haijiao'
'Chen, Xiaohua'
'Robeyns, Koen'
'Wang, Jiande'
'Wang, Junzhong'
'Vlad, Alexandru'

_publ_section_title
;
 Ionically conducting Li- and Na-phosphonates as organic electrode
 materials for rechargeable batteries.
;
_journal_name_full 'Chemical science'
_journal_paper_doi 10.1039/d4sc07732f
_journal_year 2024
_chemical_formula_moiety 'C18 H12 O6 P2, Na4, 4 (C H4 O)'
_chemical_formula_sum 'C22 H28 Na4 O10 P2'
_chemical_formula_weight 606.34
_space_group_crystal_system monoclinic
_space_group_IT_number 14
_space_group_name_Hall '-P 2ybc'
_space_group_name_H-M_alt 'P 1 21/c 1'
_atom_sites_solution_hydrogens mixed
_atom_sites_solution_primary dual
_audit_creation_method SHELXL-2019/3
_audit_update_record
;
2024-11-11 deposited with the CCDC.	2024-12-09 downloaded from the CCDC.
;
_cell_angle_alpha 90
_cell_angle_beta 106.967(12)
_cell_angle_gamma 90
_cell_formula_units_Z 2
_cell_length_a 12.6672(14)
_cell_length_b 6.1624(6)
_cell_length_c 18.016(2)
_cell_measurement_reflns_used 1321
_cell_measurement_temperature 150(2)
_cell_measurement_theta_max 22.9720
_cell_measurement_theta_min 2.4390
_cell_volume 1345.1(3)
_computing_cell_refinement
;
CrysAlisPro, Agilent Technologies,
Version 1.171.37.35 (release 13-08-2014 CrysAlis171 .NET)
(compiled Aug 13 2014,18:06:01)
;
_computing_data_collection MAR
_computing_data_reduction
;
CrysAlisPro, Agilent Technologies,
Version 1.171.37.35 (release 13-08-2014 CrysAlis171 .NET)
(compiled Aug 13 2014,18:06:01)
;
_computing_molecular_graphics 'MERCURY (Macrae et al., 2008)'
_computing_publication_material
;
'MERCURY (Macrae et al., 2008), Platon (Spek, 2009)'
;
_computing_structure_refinement 'SHELXL-2019/3 (Sheldrick, 2019)'
_computing_structure_solution 'SHELXT (Sheldrick, 2015)'
_diffrn_ambient_temperature 150(2)
_diffrn_measured_fraction_theta_full 0.973
_diffrn_measured_fraction_theta_max 0.973
_diffrn_measurement_device_type 'MAR345 image plate'
_diffrn_measurement_method
;
'102 images, \D\F 2.0\% '
;
_diffrn_radiation_type MoK\a
_diffrn_radiation_wavelength 0.71073
_diffrn_reflns_av_R_equivalents 0.1125
_diffrn_reflns_av_unetI/netI 0.1003
_diffrn_reflns_Laue_measured_fraction_full 0.973
_diffrn_reflns_Laue_measured_fraction_max 0.973
_diffrn_reflns_limit_h_max 14
_diffrn_reflns_limit_h_min -14
_diffrn_reflns_limit_k_max 6
_diffrn_reflns_limit_k_min -6
_diffrn_reflns_limit_l_max 19
_diffrn_reflns_limit_l_min -20
_diffrn_reflns_number 7054
_diffrn_reflns_point_group_measured_fraction_full 0.973
_diffrn_reflns_point_group_measured_fraction_max 0.973
_diffrn_reflns_theta_full 23.287
_diffrn_reflns_theta_max 23.287
_diffrn_reflns_theta_min 2.469
_diffrn_source 'Incoatec microfocus source'
_exptl_absorpt_coefficient_mu 0.279
_exptl_absorpt_correction_T_max 1.00000
_exptl_absorpt_correction_T_min 0.70698
_exptl_absorpt_correction_type multi-scan
_exptl_absorpt_process_details
;
CrysAlisPro, Agilent Technologies,
Version 1.171.37.35 (release 13-08-2014 CrysAlis171 .NET)
(compiled Aug 13 2014,18:06:01)
Empirical absorption correction using spherical harmonics,
 implemented in SCALE3 ABSPACK scaling algorithm.
;
_exptl_crystal_colour colourless
_exptl_crystal_density_diffrn 1.497
_exptl_crystal_description needle
_exptl_crystal_F_000 628
_exptl_crystal_recrystallization_method 'diffusion of diethyl ether into a methanol solution of the compound'
_exptl_crystal_size_max 0.25
_exptl_crystal_size_mid 0.03
_exptl_crystal_size_min 0.01
_refine_diff_density_max 0.464
_refine_diff_density_min -0.510
_refine_diff_density_rms 0.091
_refine_ls_extinction_method none
_refine_ls_goodness_of_fit_ref 1.116
_refine_ls_hydrogen_treatment constr
_refine_ls_matrix_type full
_refine_ls_number_parameters 175
_refine_ls_number_reflns 1879
_refine_ls_number_restraints 0
_refine_ls_restrained_S_all 1.116
_refine_ls_R_factor_all 0.1318
_refine_ls_R_factor_gt 0.0878
_refine_ls_shift/su_max 0.000
_refine_ls_shift/su_mean 0.000
_refine_ls_structure_factor_coef Fsqd
_refine_ls_weighting_details 'w=1/[\s^2^(Fo^2^)+(0.0550P)^2^+5.6721P] where P=(Fo^2^+2Fc^2^)/3'
_refine_ls_weighting_scheme calc
_refine_ls_wR_factor_gt 0.1694
_refine_ls_wR_factor_ref 0.1881
_reflns_Friedel_coverage 0.000
_reflns_number_gt 1331
_reflns_number_total 1879
_reflns_threshold_expression 'I > 2\s(I)'
_cod_data_source_file d4sc07732f2.cif
_cod_data_source_block av_pa_Na4PhPh
_cod_original_sg_symbol_H-M 'P 21/c'
_cod_database_code 1573541
_shelx_shelxl_version_number 2019/3
_shelx_space_group_comment
;
The symmetry employed for this shelxl refinement is uniquely defined
by the following loop, which should always be used as a source of
symmetry information in preference to the above space-group names.
They are only intended as comments.
;

loop_
_space_group_symop_operation_xyz
'x, y, z'
'-x, y+1/2, -z+1/2'
'-x, -y, -z'
'x, -y-1/2, z-1/2'

loop_
_atom_site_label
_atom_site_type_symbol
_atom_site_fract_x
_atom_site_fract_y
_atom_site_fract_z
_atom_site_U_iso_or_equiv
_atom_site_adp_type
_atom_site_occupancy
_atom_site_site_symmetry_order
_atom_site_calc_flag
_atom_site_refinement_flags_posn
_atom_site_refinement_flags_adp
_atom_site_refinement_flags_occupancy
_atom_site_disorder_assembly
_atom_site_disorder_group
Na1 Na 0.4492(2) 0.7091(4) 0.77136(16) 0.0296(8) Uani 1 1 d . . . . .
Na2 Na 0.3352(2) 0.4037(4) 0.63660(17) 0.0350(8) Uani 1 1 d . . . . .
P3 P 0.59528(15) 0.7213(3) 0.65864(11) 0.0232(5) Uani 1 1 d . . . . .
C4 C 0.5398(5) 0.8782(10) 0.5693(4) 0.0218(17) Uani 1 1 d . . . . .
C5 C 0.5843(5) 0.8540(10) 0.5071(4) 0.0212(16) Uani 1 1 d . . . . .
H5 H 0.642367 0.752267 0.512348 0.025 Uiso 1 1 calc R U . . .
C6 C 0.5478(5) 0.9719(10) 0.4370(4) 0.0226(17) Uani 1 1 d . . . . .
O7 O 0.5912(4) 0.9379(7) 0.3775(3) 0.0272(12) Uani 1 1 d . . . . .
O8 O 0.5140(4) 0.5488(7) 0.6666(3) 0.0280(12) Uani 1 1 d . . . . .
O9 O 0.6328(4) 0.8728(7) 0.7279(3) 0.0306(13) Uani 1 1 d . . . . .
C10 C 0.7177(6) 0.5823(11) 0.6482(4) 0.0270(17) Uani 1 1 d . . . . .
C11 C 0.7074(6) 0.3795(11) 0.6098(4) 0.0313(19) Uani 1 1 d . . . . .
H11 H 0.636062 0.321157 0.586059 0.038 Uiso 1 1 calc R U . . .
C12 C 0.8004(7) 0.2646(13) 0.6066(5) 0.045(2) Uani 1 1 d . . . . .
H12 H 0.792589 0.129335 0.580202 0.054 Uiso 1 1 calc R U . . .
C13 C 0.9049(7) 0.3483(15) 0.6419(5) 0.052(2) Uani 1 1 d . . . . .
H13 H 0.968628 0.269059 0.640534 0.063 Uiso 1 1 calc R U . . .
C14 C 0.9162(7) 0.5491(15) 0.6795(5) 0.052(2) Uani 1 1 d . . . . .
H14 H 0.987568 0.607606 0.703006 0.062 Uiso 1 1 calc R U . . .
C15 C 0.8234(6) 0.6619(13) 0.6824(5) 0.038(2) Uani 1 1 d . . . . .
H15 H 0.831944 0.797815 0.708339 0.045 Uiso 1 1 calc R U . . .
O21 O 0.2908(4) 0.7628(8) 0.6547(3) 0.0493(16) Uani 1 1 d . . . . .
H21 H 0.325148 0.868813 0.643750 0.074 Uiso 1 1 calc R U . . .
C22 C 0.1902(7) 0.8327(16) 0.6619(6) 0.068(3) Uani 1 1 d . . . . .
H22A H 0.132095 0.803860 0.613451 0.102 Uiso 1 1 calc R U . . .
H22B H 0.193782 0.988859 0.672641 0.102 Uiso 1 1 calc R U . . .
H22C H 0.173730 0.754855 0.704612 0.102 Uiso 1 1 calc R U . . .
O23 O 0.1671(6) 0.3954(14) 0.5368(5) 0.101(3) Uani 1 1 d . . . . .
H23 H 0.185323 0.462059 0.501799 0.121 Uiso 1 1 d R U . . .
C24 C 0.0994(10) 0.226(2) 0.5048(7) 0.108(5) Uani 1 1 d . . . . .
H24A H 0.022443 0.266411 0.498532 0.161 Uiso 1 1 calc R U . . .
H24B H 0.118627 0.099091 0.539028 0.161 Uiso 1 1 calc R U . . .
H24C H 0.108521 0.190257 0.454056 0.161 Uiso 1 1 calc R U . . .

loop_
_atom_site_aniso_label
_atom_site_aniso_U_11
_atom_site_aniso_U_22
_atom_site_aniso_U_33
_atom_site_aniso_U_23
_atom_site_aniso_U_13
_atom_site_aniso_U_12
Na1 0.0419(17) 0.0214(15) 0.0292(18) -0.0015(12) 0.0159(13) 0.0005(12)
Na2 0.0390(18) 0.0318(16) 0.0349(19) 0.0001(13) 0.0119(14) 0.0023(13)
P3 0.0318(11) 0.0198(10) 0.0221(11) 0.0020(8) 0.0145(8) 0.0006(8)
C4 0.031(4) 0.016(4) 0.019(4) -0.003(3) 0.010(3) -0.005(3)
C5 0.025(4) 0.018(4) 0.022(4) 0.001(3) 0.009(3) 0.001(3)
C6 0.028(4) 0.018(4) 0.025(4) -0.007(3) 0.012(3) -0.007(3)
O7 0.040(3) 0.026(3) 0.023(3) 0.000(2) 0.019(2) 0.000(2)
O8 0.036(3) 0.022(3) 0.033(3) 0.009(2) 0.019(2) 0.003(2)
O9 0.046(3) 0.026(3) 0.023(3) -0.003(2) 0.014(2) 0.005(2)
C10 0.034(4) 0.029(4) 0.021(4) 0.004(3) 0.014(3) -0.002(3)
C11 0.032(4) 0.023(4) 0.041(5) 0.002(3) 0.015(4) 0.001(3)
C12 0.054(6) 0.036(5) 0.053(6) -0.007(4) 0.027(5) 0.007(4)
C13 0.043(6) 0.061(6) 0.063(7) 0.003(5) 0.032(5) 0.023(5)
C14 0.031(5) 0.066(6) 0.061(7) -0.005(5) 0.019(4) -0.002(4)
C15 0.036(5) 0.039(5) 0.043(5) -0.005(4) 0.020(4) -0.005(4)
O21 0.050(4) 0.031(3) 0.080(5) 0.009(3) 0.041(3) 0.001(3)
C22 0.042(6) 0.068(7) 0.099(9) -0.011(6) 0.026(6) 0.002(5)
O23 0.074(5) 0.102(6) 0.111(7) -0.020(5) 0.002(5) -0.008(5)
C24 0.103(10) 0.141(12) 0.079(9) -0.005(9) 0.025(8) -0.042(9)

loop_
_atom_type_symbol
_atom_type_description
_atom_type_scat_dispersion_real
_atom_type_scat_dispersion_imag
_atom_type_scat_source
C C 0.0033 0.0016 'International Tables Vol C Tables 4.2.6.8 and 6.1.1.4'
H H 0.0000 0.0000 'International Tables Vol C Tables 4.2.6.8 and 6.1.1.4'
N N 0.0061 0.0033 'International Tables Vol C Tables 4.2.6.8 and 6.1.1.4'
O O 0.0106 0.0060 'International Tables Vol C Tables 4.2.6.8 and 6.1.1.4'
P P 0.1023 0.0942 'International Tables Vol C Tables 4.2.6.8 and 6.1.1.4'
Na Na 0.0362 0.0249 'International Tables Vol C Tables 4.2.6.8 and 6.1.1.4'

loop_
_geom_angle_atom_site_label_1
_geom_angle_atom_site_label_2
_geom_angle_atom_site_label_3
_geom_angle
_geom_angle_site_symmetry_1
_geom_angle_site_symmetry_3
_geom_angle_publ_flag
O9 Na1 O8 144.9(2) 2_646 2_656 ?
O9 Na1 O7 83.69(18) 2_646 4_576 ?
O8 Na1 O7 87.63(18) 2_656 4_576 ?
O9 Na1 O21 82.56(18) 2_646 . ?
O8 Na1 O21 106.51(19) 2_656 . ?
O7 Na1 O21 165.4(2) 4_576 . ?
O9 Na1 O8 84.06(17) 2_646 . ?
O8 Na1 O8 130.80(17) 2_656 . ?
O7 Na1 O8 96.86(18) 4_576 . ?
O21 Na1 O8 76.84(18) . . ?
O9 Na1 O9 136.15(19) 2_646 . ?
O8 Na1 O9 75.59(16) 2_656 . ?
O7 Na1 O9 82.53(16) 4_576 . ?
O21 Na1 O9 104.17(18) . . ?
O8 Na1 O9 56.75(15) . . ?
O9 Na1 Na2 133.67(16) 2_646 2_656 ?
O8 Na1 Na2 50.23(13) 2_656 2_656 ?
O7 Na1 Na2 50.04(13) 4_576 2_656 ?
O21 Na1 Na2 143.12(17) . 2_656 ?
O8 Na1 Na2 97.47(15) . 2_656 ?
O9 Na1 Na2 47.58(12) . 2_656 ?
O9 Na1 Na2 49.50(14) 2_646 . ?
O8 Na1 Na2 154.19(17) 2_656 . ?
O7 Na1 Na2 118.02(15) 4_576 . ?
O21 Na1 Na2 48.15(14) . . ?
O8 Na1 Na2 48.52(13) . . ?
O9 Na1 Na2 103.44(14) . . ?
Na2 Na1 Na2 145.28(11) 2_656 . ?
O9 Na1 C6 74.17(18) 2_646 4_576 ?
O8 Na1 C6 83.93(19) 2_656 4_576 ?
O7 Na1 C6 24.69(16) 4_576 4_576 ?
O21 Na1 C6 150.5(2) . 4_576 ?
O8 Na1 C6 117.54(19) . 4_576 ?
O9 Na1 C6 105.14(18) . 4_576 ?
Na2 Na1 C6 64.14(15) 2_656 4_576 ?
Na2 Na1 C6 120.37(16) . 4_576 ?
O9 Na1 P3 112.11(16) 2_646 . ?
O8 Na1 P3 102.39(15) 2_656 . ?
O7 Na1 P3 94.54(14) 4_576 . ?
O21 Na1 P3 86.10(15) . . ?
O8 Na1 P3 28.52(11) . . ?
O9 Na1 P3 29.03(10) . . ?
Na2 Na1 P3 74.53(9) 2_656 . ?
Na2 Na1 P3 74.47(9) . . ?
C6 Na1 P3 119.19(15) 4_576 . ?
O9 Na1 P3 22.63(12) 2_646 2_646 ?
O8 Na1 P3 130.31(16) 2_656 2_646 ?
O7 Na1 P3 62.04(12) 4_576 2_646 ?
O21 Na1 P3 104.77(15) . 2_646 ?
O8 Na1 P3 93.34(12) . 2_646 ?
O9 Na1 P3 131.16(13) . 2_646 ?
Na2 Na1 P3 111.97(10) 2_656 2_646 ?
Na2 Na1 P3 70.03(8) . 2_646 ?
C6 Na1 P3 51.75(13) 4_576 2_646 ?
P3 Na1 P3 117.40(9) . 2_646 ?
O9 Na1 Na1 53.88(12) 2_646 2_646 ?
O8 Na1 Na1 148.21(18) 2_656 2_646 ?
O7 Na1 Na1 66.67(13) 4_576 2_646 ?
O21 Na1 Na1 100.95(17) . 2_646 ?
O8 Na1 Na1 42.05(12) . 2_646 ?
O9 Na1 Na1 82.49(14) . 2_646 ?
Na2 Na1 Na1 97.99(12) 2_656 2_646 ?
Na2 Na1 Na1 53.69(8) . 2_646 ?
C6 Na1 Na1 79.86(15) 4_576 2_646 ?
P3 Na1 Na1 63.48(10) . 2_646 ?
P3 Na1 Na1 53.92(5) 2_646 2_646 ?
O21 Na2 O7 170.9(2) . 3_666 ?
O21 Na2 O8 82.05(19) . . ?
O7 Na2 O8 88.85(18) 3_666 . ?
O21 Na2 O23 85.8(3) . . ?
O7 Na2 O23 101.4(3) 3_666 . ?
O8 Na2 O23 141.4(3) . . ?
O21 Na2 O9 84.7(2) . 2_646 ?
O7 Na2 O9 94.94(19) 3_666 2_646 ?
O8 Na2 O9 85.96(19) . 2_646 ?
O23 Na2 O9 129.2(3) . 2_646 ?
O21 Na2 Na1 121.33(18) . 2_646 ?
O7 Na2 Na1 51.33(14) 3_666 2_646 ?
O8 Na2 Na1 50.46(13) . 2_646 ?
O23 Na2 Na1 152.7(2) . 2_646 ?
O9 Na2 Na1 62.79(14) 2_646 2_646 ?
O21 Na2 Na1 52.07(16) . . ?
O7 Na2 Na1 121.64(16) 3_666 . ?
O8 Na2 Na1 52.13(14) . . ?
O23 Na2 Na1 136.7(2) . . ?
O9 Na2 Na1 48.30(13) 2_646 . ?
Na1 Na2 Na1 70.53(7) 2_646 . ?
O21 Na2 H23 82.0 . . ?
O7 Na2 H23 103.0 3_666 . ?
O8 Na2 H23 123.2 . . ?
O23 Na2 H23 18.3 . . ?
O9 Na2 H23 145.4 2_646 . ?
Na1 Na2 H23 149.2 2_646 . ?
Na1 Na2 H23 133.6 . . ?
O8 P3 O9 114.3(3) . . ?
O8 P3 C10 107.5(3) . . ?
O9 P3 C10 107.5(3) . . ?
O8 P3 C4 110.9(3) . . ?
O9 P3 C4 110.1(3) . . ?
C10 P3 C4 106.1(3) . . ?
O8 P3 Na1 51.20(19) . . ?
O9 P3 Na1 65.4(2) . . ?
C10 P3 Na1 137.5(2) . . ?
C4 P3 Na1 115.8(2) . . ?
O8 P3 Na1 113.43(19) . 2_656 ?
O9 P3 Na1 35.99(18) . 2_656 ?
C10 P3 Na1 134.1(2) . 2_656 ?
C4 P3 Na1 78.1(2) . 2_656 ?
Na1 P3 Na1 65.32(6) . 2_656 ?
C5 C4 C6 119.4(6) . 3_676 ?
C5 C4 P3 120.3(5) . . ?
C6 C4 P3 120.2(5) 3_676 . ?
C4 C5 C6 123.9(6) . . ?
C4 C5 H5 118.1 . . ?
C6 C5 H5 118.1 . . ?
O7 C6 C5 121.7(6) . . ?
O7 C6 C4 121.6(6) . 3_676 ?
C5 C6 C4 116.7(6) . 3_676 ?
O7 C6 Na1 47.4(3) . 4_575 ?
C5 C6 Na1 127.8(4) . 4_575 ?
C4 C6 Na1 94.1(4) 3_676 4_575 ?
C6 O7 Na2 119.3(4) . 3_666 ?
C6 O7 Na1 107.9(4) . 4_575 ?
Na2 O7 Na1 78.63(17) 3_666 4_575 ?
P3 O8 Na2 151.9(3) . . ?
P3 O8 Na1 128.5(3) . 2_646 ?
Na2 O8 Na1 79.31(16) . 2_646 ?
P3 O8 Na1 100.3(2) . . ?
Na2 O8 Na1 79.35(16) . . ?
Na1 O8 Na1 93.26(17) 2_646 . ?
P3 O9 Na1 121.4(3) . 2_656 ?
P3 O9 Na2 144.7(3) . 2_656 ?
Na1 O9 Na2 82.20(17) 2_656 2_656 ?
P3 O9 Na1 85.6(2) . . ?
Na1 O9 Na1 84.95(15) 2_656 . ?
Na2 O9 Na1 69.63(15) 2_656 . ?
C15 C10 C11 117.9(7) . . ?
C15 C10 P3 121.7(6) . . ?
C11 C10 P3 120.2(5) . . ?
C12 C11 C10 120.8(7) . . ?
C12 C11 H11 119.6 . . ?
C10 C11 H11 119.6 . . ?
C13 C12 C11 119.8(8) . . ?
C13 C12 H12 120.1 . . ?
C11 C12 H12 120.1 . . ?
C12 C13 C14 120.0(8) . . ?
C12 C13 H13 120.0 . . ?
C14 C13 H13 120.0 . . ?
C15 C14 C13 119.7(8) . . ?
C15 C14 H14 120.1 . . ?
C13 C14 H14 120.1 . . ?
C14 C15 C10 121.8(8) . . ?
C14 C15 H15 119.1 . . ?
C10 C15 H15 119.1 . . ?
C22 O21 Na2 125.1(5) . . ?
C22 O21 Na1 120.2(6) . . ?
Na2 O21 Na1 79.78(18) . . ?
C22 O21 H21 109.5 . . ?
Na2 O21 H21 122.9 . . ?
Na1 O21 H21 87.5 . . ?
O21 C22 H22A 109.5 . . ?
O21 C22 H22B 109.5 . . ?
H22A C22 H22B 109.5 . . ?
O21 C22 H22C 109.5 . . ?
H22A C22 H22C 109.5 . . ?
H22B C22 H22C 109.5 . . ?
C24 O23 Na2 130.9(8) . . ?
C24 O23 H23 109.5 . . ?
Na2 O23 H23 100.2 . . ?
O23 C24 H24A 109.5 . . ?
O23 C24 H24B 109.5 . . ?
H24A C24 H24B 109.5 . . ?
O23 C24 H24C 109.5 . . ?
H24A C24 H24C 109.5 . . ?
H24B C24 H24C 109.5 . . ?

loop_
_geom_bond_atom_site_label_1
_geom_bond_atom_site_label_2
_geom_bond_distance
_geom_bond_site_symmetry_2
_geom_bond_publ_flag
Na1 O9 2.320(5) 2_646 ?
Na1 O8 2.355(5) 2_656 ?
Na1 O7 2.389(5) 4_576 ?
Na1 O21 2.467(6) . ?
Na1 O8 2.473(5) . ?
Na1 O9 2.846(6) . ?
Na1 Na2 3.000(4) 2_656 ?
Na1 Na2 3.078(4) . ?
Na1 C6 3.088(7) 4_576 ?
Na1 P3 3.122(3) . ?
Na1 P3 3.371(3) 2_646 ?
Na1 Na1 3.510(3) 2_646 ?
Na2 O21 2.330(6) . ?
Na2 O7 2.346(5) 3_666 ?
Na2 O8 2.347(5) . ?
Na2 O23 2.353(8) . ?
Na2 O9 2.363(6) 2_646 ?
Na2 H23 2.6346 . ?
P3 O8 1.515(5) . ?
P3 O9 1.519(5) . ?
P3 C10 1.828(7) . ?
P3 C4 1.832(7) . ?
C4 C5 1.403(9) . ?
C4 C6 1.423(9) 3_676 ?
C5 C6 1.412(9) . ?
C5 H5 0.9500 . ?
C6 O7 1.355(8) . ?
C10 C15 1.389(10) . ?
C10 C11 1.416(10) . ?
C11 C12 1.391(10) . ?
C11 H11 0.9500 . ?
C12 C13 1.390(11) . ?
C12 H12 0.9500 . ?
C13 C14 1.397(12) . ?
C13 H13 0.9500 . ?
C14 C15 1.381(11) . ?
C14 H14 0.9500 . ?
C15 H15 0.9500 . ?
O21 C22 1.386(9) . ?
O21 H21 0.8400 . ?
C22 H22A 0.9800 . ?
C22 H22B 0.9800 . ?
C22 H22C 0.9800 . ?
O23 C24 1.368(13) . ?
O23 H23 0.8400 . ?
C24 H24A 0.9800 . ?
C24 H24B 0.9800 . ?
C24 H24C 0.9800 . ?

loop_
_geom_torsion_atom_site_label_1
_geom_torsion_atom_site_label_2
_geom_torsion_atom_site_label_3
_geom_torsion_atom_site_label_4
_geom_torsion
_geom_torsion_site_symmetry_1
_geom_torsion_site_symmetry_2
_geom_torsion_site_symmetry_3
_geom_torsion_site_symmetry_4
_geom_torsion_publ_flag
O8 P3 C4 C5 -109.1(5) . . . . ?
O9 P3 C4 C5 123.4(5) . . . . ?
C10 P3 C4 C5 7.4(6) . . . . ?
Na1 P3 C4 C5 -165.0(4) . . . . ?
Na1 P3 C4 C5 140.1(5) 2_656 . . . ?
O8 P3 C4 C6 71.8(6) . . . 3_676 ?
O9 P3 C4 C6 -55.7(6) . . . 3_676 ?
C10 P3 C4 C6 -171.8(5) . . . 3_676 ?
Na1 P3 C4 C6 15.9(6) . . . 3_676 ?
Na1 P3 C4 C6 -39.0(5) 2_656 . . 3_676 ?
C6 C4 C5 C6 0.5(11) 3_676 . . . ?
P3 C4 C5 C6 -178.7(5) . . . . ?
C4 C5 C6 O7 -178.0(6) . . . . ?
C4 C5 C6 C4 -0.5(10) . . . 3_676 ?
C4 C5 C6 Na1 -119.8(6) . . . 4_575 ?
C5 C6 O7 Na2 27.5(8) . . . 3_666 ?
C4 C6 O7 Na2 -149.9(5) 3_676 . . 3_666 ?
Na1 C6 O7 Na2 -86.8(3) 4_575 . . 3_666 ?
C5 C6 O7 Na1 114.3(6) . . . 4_575 ?
C4 C6 O7 Na1 -63.1(6) 3_676 . . 4_575 ?
O9 P3 O8 Na2 104.9(6) . . . . ?
C10 P3 O8 Na2 -135.9(6) . . . . ?
C4 P3 O8 Na2 -20.3(7) . . . . ?
Na1 P3 O8 Na2 86.6(6) . . . . ?
Na1 P3 O8 Na2 65.4(7) 2_656 . . . ?
O9 P3 O8 Na1 -84.3(4) . . . 2_646 ?
C10 P3 O8 Na1 34.9(5) . . . 2_646 ?
C4 P3 O8 Na1 150.5(3) . . . 2_646 ?
Na1 P3 O8 Na1 -102.6(4) . . . 2_646 ?
Na1 P3 O8 Na1 -123.8(3) 2_656 . . 2_646 ?
O9 P3 O8 Na1 18.3(3) . . . . ?
C10 P3 O8 Na1 137.5(3) . . . . ?
C4 P3 O8 Na1 -106.9(3) . . . . ?
Na1 P3 O8 Na1 -21.2(2) 2_656 . . . ?
O8 P3 O9 Na1 -96.9(3) . . . 2_656 ?
C10 P3 O9 Na1 143.8(3) . . . 2_656 ?
C4 P3 O9 Na1 28.6(4) . . . 2_656 ?
Na1 P3 O9 Na1 -81.4(3) . . . 2_656 ?
O8 P3 O9 Na2 28.9(6) . . . 2_656 ?
C10 P3 O9 Na2 -90.3(5) . . . 2_656 ?
C4 P3 O9 Na2 154.5(5) . . . 2_656 ?
Na1 P3 O9 Na2 44.5(4) . . . 2_656 ?
Na1 P3 O9 Na2 125.9(7) 2_656 . . 2_656 ?
O8 P3 O9 Na1 -15.6(3) . . . . ?
C10 P3 O9 Na1 -134.9(2) . . . . ?
C4 P3 O9 Na1 110.0(3) . . . . ?
Na1 P3 O9 Na1 81.4(3) 2_656 . . . ?
O8 P3 C10 C15 -142.2(6) . . . . ?
O9 P3 C10 C15 -18.7(7) . . . . ?
C4 P3 C10 C15 99.1(6) . . . . ?
Na1 P3 C10 C15 -91.1(7) . . . . ?
Na1 P3 C10 C15 10.2(8) 2_656 . . . ?
O8 P3 C10 C11 32.8(7) . . . . ?
O9 P3 C10 C11 156.3(6) . . . . ?
C4 P3 C10 C11 -85.9(6) . . . . ?
Na1 P3 C10 C11 83.9(7) . . . . ?
Na1 P3 C10 C11 -174.8(4) 2_656 . . . ?
C15 C10 C11 C12 0.0(11) . . . . ?
P3 C10 C11 C12 -175.2(6) . . . . ?
C10 C11 C12 C13 0.6(12) . . . . ?
C11 C12 C13 C14 -1.1(13) . . . . ?
C12 C13 C14 C15 1.0(14) . . . . ?
C13 C14 C15 C10 -0.4(13) . . . . ?
C11 C10 C15 C14 -0.1(11) . . . . ?
P3 C10 C15 C14 175.1(7) . . . . ?
